data_4335866
loop_
_publ_author_name
'Tamyris T. da Cunha'
'Fabrice Pointillart'
'Boris Le Guennic'
'Cynthia L. M. Pereira'
'St\'ephane Golhen'
'Olivier Cador'
'Lahc\`ene Ouahab'

_publ_section_title
;
 Difluorodioxophosphate-Based Hollow Hexanuclear Lanthanide(III) Clusters
 Decorated with Tetrathiafulvalene Ligands
;
_journal_name_full 'Inorganic Chemistry'
_journal_page_first 9711
_journal_page_last 9713
_journal_paper_doi 10.1021/ic4012839
_journal_volume 52
_journal_year 2013
_chemical_formula_sum 'C40 H46 Dy6 F24 N4 O36 P12 S16'
_chemical_formula_weight 3474.41
_chemical_name_systematic
;
 ?
;
_space_group_IT_number 15
_symmetry_cell_setting monoclinic
_symmetry_space_group_name_Hall '-C 2yc'
_symmetry_space_group_name_H-M 'C 1 2/c 1'
_atom_sites_solution_hydrogens geom
_atom_sites_solution_primary direct
_atom_sites_solution_secondary difmap
_audit_creation_method SHELXL-97
_cell_angle_alpha 90.00
_cell_angle_beta 100.879(10)
_cell_angle_gamma 90.00
_cell_formula_units_Z 4
_cell_length_a 35.8740(10)
_cell_length_b 26.4810(10)
_cell_length_c 14.6840(10)
_cell_measurement_reflns_used 13867
_cell_measurement_temperature 293(2)
_cell_measurement_theta_max 26.373
_cell_measurement_theta_min 0.998
_cell_volume 13698.8(12)
_computing_cell_refinement 'HKL Scalepack (Otwinowski & Minor 1997)'
_computing_data_collection 'Collect (Nonius BV, 1997-2000)'
_computing_data_reduction 'HKL Denzo and Scalepack (Otwinowski & Minor 1997)'
_computing_structure_refinement 'SHELXL-97 (Sheldrick, 1997)'
_computing_structure_solution 'SIR97 (Altomare al, 1999)'
_diffrn_ambient_temperature 293(2)
_diffrn_detector_area_resol_mean 9
_diffrn_measured_fraction_theta_full 0.982
_diffrn_measured_fraction_theta_max 0.982
_diffrn_measurement_device '95mm CCD camera on \k-goniostat'
_diffrn_measurement_device_type KappaCCD
_diffrn_measurement_method CCD
_diffrn_radiation_monochromator 'horizonally mounted graphite crystal'
_diffrn_radiation_source 'fine-focus sealed tube'
_diffrn_radiation_type MoK\a
_diffrn_radiation_wavelength 0.71073
_diffrn_reflns_av_R_equivalents 0.0000
_diffrn_reflns_av_sigmaI/netI 0.0702
_diffrn_reflns_limit_h_max 44
_diffrn_reflns_limit_h_min -44
_diffrn_reflns_limit_k_max 33
_diffrn_reflns_limit_k_min 0
_diffrn_reflns_limit_l_max 18
_diffrn_reflns_limit_l_min 0
_diffrn_reflns_number 13941
_diffrn_reflns_theta_full 26.50
_diffrn_reflns_theta_max 26.50
_diffrn_reflns_theta_min 2.31
_exptl_absorpt_coefficient_mu 3.703
_exptl_absorpt_correction_type none
_exptl_crystal_colour orange
_exptl_crystal_density_diffrn 1.685
_exptl_crystal_description stick
_exptl_crystal_F_000 6600
_exptl_crystal_size_max 0.07
_exptl_crystal_size_mid 0.07
_exptl_crystal_size_min 0.07
_platon_squeeze_details
;
Last refinements revealed several electronicp eaks per unit cell corresponding
to disordered CH2Cl2 molecules. These disordered solvents were removed using
SQUEEZE process. Formula is given considering none of these these molecules. 
;
_refine_diff_density_max 1.606
_refine_diff_density_min -0.907
_refine_diff_density_rms 0.140
_refine_ls_extinction_method none
_refine_ls_goodness_of_fit_ref 1.026
_refine_ls_hydrogen_treatment constr
_refine_ls_matrix_type full
_refine_ls_number_parameters 642
_refine_ls_number_reflns 13941
_refine_ls_number_restraints 0
_refine_ls_restrained_S_all 1.026
_refine_ls_R_factor_all 0.1003
_refine_ls_R_factor_gt 0.0541
_refine_ls_shift/su_max 0.002
_refine_ls_shift/su_mean 0.000
_refine_ls_structure_factor_coef Fsqd
_refine_ls_weighting_details 'calc w=1/[\s^2^(Fo^2^)+(0.0764P)^2^+0.0000P] where P=(Fo^2^+2Fc^2^)/3'
_refine_ls_weighting_scheme calc
_refine_ls_wR_factor_gt 0.1364
_refine_ls_wR_factor_ref 0.1529
_reflns_number_gt 8050
_reflns_number_total 13941
_reflns_threshold_expression >2sigma(I)
_cod_data_source_file ic4012839_si_002_1.cif
_cod_data_source_block shelxl
_cod_original_cell_volume 13698.8(11)
_cod_database_code 4335866

loop_
_symmetry_equiv_pos_as_xyz
'x, y, z'
'-x, y, -z+1/2'
'x+1/2, y+1/2, z'
'-x+1/2, y+1/2, -z+1/2'
'-x, -y, -z'
'x, -y, z-1/2'
'-x+1/2, -y+1/2, -z'
'x+1/2, -y+1/2, z-1/2'

loop_
_atom_site_label
_atom_site_type_symbol
_atom_site_fract_x
_atom_site_fract_y
_atom_site_fract_z
_atom_site_U_iso_or_equiv
_atom_site_adp_type
_atom_site_occupancy
_atom_site_symmetry_multiplicity
_atom_site_calc_flag
_atom_site_refinement_flags
_atom_site_disorder_assembly
_atom_site_disorder_group
C1 C 1.0682(5) 1.1207(10) 0.7922(10) 0.207(13) Uani 1 1 d . A .
H1A H 1.0623 1.0890 0.8181 0.311 Uiso 1 1 calc R . .
H2B H 1.0470 1.1432 0.7886 0.311 Uiso 1 1 calc R . .
H2C H 1.0901 1.1353 0.8310 0.311 Uiso 1 1 calc R . .
C2A C 0.9888(11) 1.2079(10) 0.562(4) 0.21(3) Uani 0.58(3) 1 d P A 1
H2A1 H 0.9910 1.2417 0.5400 0.318 Uiso 0.58(3) 1 calc PR A 1
H2A2 H 0.9958 1.2073 0.6283 0.318 Uiso 0.58(3) 1 calc PR A 1
H2A3 H 0.9630 1.1966 0.5436 0.318 Uiso 0.58(3) 1 calc PR A 1
C2B C 0.9857(11) 1.1810(13) 0.434(3) 0.129(18) Uani 0.42(3) 1 d P A 2
H2B1 H 0.9896 1.2143 0.4116 0.194 Uiso 0.42(3) 1 calc PR A 2
H2B2 H 0.9617 1.1798 0.4541 0.194 Uiso 0.42(3) 1 calc PR A 2
H2B3 H 0.9856 1.1569 0.3850 0.194 Uiso 0.42(3) 1 calc PR A 2
C3 C 1.0346(3) 1.0858(4) 0.6279(6) 0.055(2) Uani 1 1 d . A .
C4 C 1.0107(3) 1.1095(3) 0.5592(6) 0.058(2) Uani 1 1 d . . .
C5 C 0.9787(3) 1.0236(3) 0.5813(5) 0.052(2) Uani 1 1 d . . .
C6 C 0.9535(2) 0.9850(3) 0.5807(5) 0.051(2) Uani 1 1 d . A .
C7 C 0.9133(2) 0.9111(3) 0.6295(5) 0.050(2) Uani 1 1 d . A .
C8 C 0.8907(2) 0.9343(3) 0.5573(5) 0.0485(19) Uani 1 1 d . A .
C9 C 0.8369(3) 0.8713(4) 0.4467(6) 0.066(3) Uani 1 1 d . A .
H9A H 0.8105 0.8677 0.4169 0.079 Uiso 1 1 calc R . .
H9B H 0.8514 0.8775 0.3983 0.079 Uiso 1 1 calc R . .
C10 C 0.8494(3) 0.8245(4) 0.4912(6) 0.058(2) Uani 1 1 d . . .
C11 C 0.8808(3) 0.7959(5) 0.4773(7) 0.072(3) Uani 1 1 d . . .
H11 H 0.8954 0.8070 0.4351 0.087 Uiso 1 1 calc R . .
C12 C 0.8898(4) 0.7542(5) 0.5225(9) 0.097(4) Uani 1 1 d . . .
H12 H 0.9099 0.7356 0.5085 0.116 Uiso 1 1 calc R . .
C13 C 0.8715(5) 0.7359(5) 0.5891(8) 0.097(4) Uani 1 1 d . . .
H13 H 0.8795 0.7068 0.6227 0.116 Uiso 1 1 calc R . .
C14 C 0.8406(4) 0.7632(4) 0.6032(7) 0.077(3) Uani 1 1 d . . .
H14 H 0.8267 0.7521 0.6468 0.092 Uiso 1 1 calc R . .
C15 C 0.8859(3) 0.8903(4) 0.7926(5) 0.065(3) Uani 1 1 d . A .
H15A H 0.8771 0.8643 0.8300 0.078 Uiso 1 1 calc R . .
H15B H 0.9077 0.9065 0.8302 0.078 Uiso 1 1 calc R . .
C16 C 0.8562(3) 0.9273(4) 0.7680(5) 0.058(2) Uani 1 1 d . . .
C17 C 0.8622(4) 0.9792(5) 0.7674(7) 0.086(4) Uani 1 1 d . . .
H17 H 0.8865 0.9923 0.7865 0.103 Uiso 1 1 calc R . .
C18 C 0.8320(5) 1.0112(5) 0.7385(8) 0.100(5) Uani 1 1 d . . .
H18 H 0.8360 1.0459 0.7372 0.120 Uiso 1 1 calc R . .
C19 C 0.7969(4) 0.9925(5) 0.7123(8) 0.086(3) Uani 1 1 d . . .
H19 H 0.7767 1.0147 0.6952 0.104 Uiso 1 1 calc R . .
C20 C 0.7900(4) 0.9419(5) 0.7100(7) 0.080(3) Uani 1 1 d . . .
H20 H 0.7656 0.9293 0.6901 0.096 Uiso 1 1 calc R . .
Dy1 Dy 0.712389(13) 0.689363(17) 0.85985(3) 0.05473(14) Uani 1 1 d . . .
Dy2 Dy 0.688176(13) 0.813729(17) 0.97637(3) 0.05522(13) Uani 1 1 d . . .
Dy3 Dy 0.781903(12) 0.807940(16) 0.86447(3) 0.05053(13) Uani 1 1 d . . .
F12 F 0.6141(7) 0.7747(6) 0.7017(7) 0.323(14) Uani 1 1 d . . .
F13 F 0.5880(3) 0.7401(7) 0.799(2) 0.326(13) Uani 1 1 d . . .
F22 F 0.6811(5) 0.9012(11) 0.7198(10) 0.363(17) Uani 1 1 d . . .
F23 F 0.7135(6) 0.9519(4) 0.820(2) 0.364(16) Uani 1 1 d . . .
F32 F 0.7083(3) 0.7737(4) 0.5945(6) 0.153(4) Uani 1 1 d . . .
F33 F 0.7550(3) 0.7165(4) 0.5900(5) 0.142(4) Uani 1 1 d . . .
F42 F 0.8016(3) 0.6299(6) 0.7511(7) 0.207(6) Uani 1 1 d . . .
F43 F 0.7895(3) 0.5516(4) 0.8104(9) 0.191(5) Uani 1 1 d . . .
F52 F 0.8212(6) 0.9501(3) 1.0107(6) 0.254(9) Uani 1 1 d . . .
F53 F 0.8748(3) 0.9047(5) 1.0293(6) 0.179(5) Uani 1 1 d . . .
F62 F 0.8855(6) 0.7160(7) 0.8091(11) 0.312(13) Uani 1 1 d . . .
F63 F 0.9034(3) 0.7680(6) 0.9264(14) 0.289(11) Uani 1 1 d . . .
N1 N 0.8202(2) 0.9102(3) 0.7379(4) 0.0569(19) Uani 1 1 d . . .
N2 N 0.8302(2) 0.8050(3) 0.5558(5) 0.060(2) Uani 1 1 d . . .
O1 O 0.81311(18) 0.8599(2) 0.7343(4) 0.0601(16) Uani 1 1 d . . .
O2 O 0.79911(19) 0.8315(3) 0.5700(4) 0.0678(18) Uani 1 1 d . . .
H2 H 0.7895 0.8171 0.6092 0.102 Uiso 1 1 calc R . .
O3 O 0.71840(14) 0.77658(19) 0.8643(3) 0.0393(12) Uani 1 1 d . . .
H3 H 0.7035 0.7880 0.8049 0.047 Uiso 1 1 calc R . .
O4 O 0.77498(14) 0.71912(18) 0.8862(3) 0.0375(11) Uani 1 1 d . . .
H4 H 0.7859 0.7037 0.8366 0.045 Uiso 1 1 calc R . .
O5 O 0.80982(14) 0.77507(19) 1.0151(3) 0.0374(11) Uani 1 1 d . . .
H5 H 0.8365 0.7853 1.0241 0.045 Uiso 1 1 calc R . .
O6 O 0.75325(14) 0.83263(19) 0.9929(3) 0.0379(11) Uani 1 1 d . . .
H6 H 0.7541 0.8696 0.9922 0.045 Uiso 1 1 calc R . .
O10 O 0.6509(2) 0.7087(3) 0.7896(5) 0.081(2) Uani 1 1 d . . .
O11 O 0.6375(2) 0.7951(3) 0.8564(5) 0.084(2) Uani 1 1 d . . .
O20 O 0.6846(2) 0.8841(3) 0.8810(5) 0.082(2) Uani 1 1 d . . .
O21 O 0.7422(2) 0.8735(3) 0.8032(5) 0.081(2) Uani 1 1 d . . .
O30 O 0.7640(2) 0.7765(3) 0.7170(4) 0.0695(19) Uani 1 1 d . . .
O31 O 0.7155(2) 0.7055(3) 0.7076(4) 0.080(2) Uani 1 1 d . . .
O40 O 0.6899(2) 0.8801(3) 1.0783(5) 0.085(2) Uani 1 1 d . . .
O41 O 0.7448(2) 0.6198(3) 0.8156(5) 0.083(2) Uani 1 1 d . . .
O50 O 0.81893(19) 0.8736(2) 0.9298(4) 0.0663(18) Uani 1 1 d . . .
O51 O 0.8234(2) 0.8778(3) 1.1044(4) 0.075(2) Uani 1 1 d . . .
O60 O 0.8399(2) 0.7760(3) 0.8428(4) 0.0730(19) Uani 1 1 d . . .
O61 O 0.86202(19) 0.7007(3) 0.9487(4) 0.0697(18) Uani 1 1 d . . .
P1 P 0.62695(12) 0.75451(19) 0.7920(3) 0.1134(13) Uani 1 1 d . . .
P2 P 0.70814(13) 0.89951(17) 0.8166(3) 0.1278(18) Uani 1 1 d . . .
P3 P 0.73651(9) 0.74304(12) 0.66214(16) 0.0769(9) Uani 1 1 d . . .
P4 P 0.78468(12) 0.60644(16) 0.8335(3) 0.1067(13) Uani 1 1 d . . .
P5 P 0.83011(11) 0.89899(13) 1.01801(19) 0.0926(12) Uani 1 1 d . . .
P6 P 0.86849(9) 0.73937(14) 0.8834(2) 0.0875(10) Uani 1 1 d . . .
S1 S 1.07740(8) 1.11094(12) 0.68403(18) 0.0752(8) Uani 1 1 d . . .
S2A S 1.0158(6) 1.1720(7) 0.5190(17) 0.142(7) Uani 0.58(3) 1 d P A 1
S2B S 1.0171(4) 1.1684(5) 0.5139(11) 0.065(4) Uani 0.42(3) 1 d P A 2
S3 S 1.02352(7) 1.02439(9) 0.65375(15) 0.0569(6) Uani 1 1 d . A .
S4 S 0.97004(7) 1.07497(9) 0.50603(16) 0.0587(6) Uani 1 1 d . A .
S5 S 0.91050(6) 0.98305(9) 0.50228(14) 0.0537(5) Uani 1 1 d . . .
S6 S 0.96073(6) 0.93242(9) 0.65568(14) 0.0537(5) Uani 1 1 d . . .
S7 S 0.90070(7) 0.86034(9) 0.69230(16) 0.0609(6) Uani 1 1 d . . .
S8 S 0.84111(6) 0.92656(10) 0.52190(15) 0.0585(6) Uani 1 1 d . . .

loop_
_atom_site_aniso_label
_atom_site_aniso_U_11
_atom_site_aniso_U_22
_atom_site_aniso_U_33
_atom_site_aniso_U_23
_atom_site_aniso_U_13
_atom_site_aniso_U_12
C1 0.169(18) 0.37(3) 0.090(10) -0.058(14) 0.033(11) -0.19(2)
C2A 0.21(4) 0.054(15) 0.43(7) 0.05(3) 0.22(5) 0.04(2)
C2B 0.13(3) 0.10(3) 0.14(3) 0.05(2) -0.02(2) 0.07(2)
C3 0.054(5) 0.070(6) 0.046(4) -0.006(4) 0.019(4) -0.009(5)
C4 0.059(6) 0.046(5) 0.072(6) 0.006(4) 0.024(5) 0.000(4)
C5 0.059(5) 0.059(6) 0.044(4) -0.003(4) 0.024(4) -0.008(4)
C6 0.043(5) 0.064(6) 0.049(5) -0.004(4) 0.014(4) -0.010(4)
C7 0.045(5) 0.065(6) 0.040(4) -0.004(4) 0.011(3) -0.010(4)
C8 0.041(5) 0.052(5) 0.053(5) 0.001(4) 0.010(4) -0.006(4)
C9 0.057(6) 0.085(7) 0.056(5) -0.002(5) 0.014(4) -0.027(5)
C10 0.063(6) 0.068(6) 0.043(5) -0.011(4) 0.007(4) -0.022(5)
C11 0.071(7) 0.082(8) 0.068(6) -0.009(5) 0.025(5) -0.003(6)
C12 0.118(11) 0.095(10) 0.089(9) -0.015(7) 0.047(8) 0.017(8)
C13 0.135(13) 0.074(8) 0.077(8) 0.011(6) 0.012(8) 0.001(8)
C14 0.095(9) 0.073(7) 0.057(6) 0.005(5) 0.003(5) -0.032(7)
C15 0.059(6) 0.095(8) 0.039(4) 0.004(4) 0.003(4) -0.030(6)
C16 0.079(7) 0.062(6) 0.034(4) -0.004(4) 0.015(4) -0.028(5)
C17 0.135(12) 0.083(8) 0.047(5) -0.006(5) 0.035(6) -0.036(8)
C18 0.168(16) 0.068(8) 0.077(8) 0.008(6) 0.057(9) 0.014(10)
C19 0.084(9) 0.075(9) 0.101(9) 0.020(6) 0.018(7) 0.019(7)
C20 0.096(9) 0.085(8) 0.064(6) 0.026(5) 0.023(6) -0.007(7)
Dy1 0.0632(3) 0.0637(3) 0.0387(2) -0.00838(17) 0.01294(17) -0.0271(2)
Dy2 0.0586(3) 0.0623(3) 0.0472(2) 0.00166(18) 0.01627(18) -0.0107(2)
Dy3 0.0565(3) 0.0575(3) 0.0391(2) -0.00174(17) 0.01306(16) -0.0186(2)
F12 0.54(3) 0.254(15) 0.098(7) -0.068(8) -0.144(13) 0.245(19)
F13 0.071(7) 0.275(19) 0.62(4) -0.22(2) 0.026(13) -0.063(9)
F22 0.232(16) 0.71(4) 0.179(12) 0.26(2) 0.117(11) 0.26(2)
F23 0.44(3) 0.062(6) 0.74(4) 0.066(12) 0.50(3) 0.041(10)
F32 0.136(8) 0.189(9) 0.107(5) 0.063(6) -0.048(5) -0.082(7)
F33 0.195(9) 0.180(8) 0.068(4) -0.055(5) 0.070(5) -0.098(7)
F42 0.145(9) 0.38(2) 0.112(7) -0.041(9) 0.076(6) -0.024(10)
F43 0.147(9) 0.163(9) 0.251(12) -0.144(9) 0.007(8) 0.020(7)
F52 0.64(3) 0.050(5) 0.084(5) -0.006(4) 0.099(10) -0.003(9)
F53 0.155(9) 0.270(14) 0.111(7) -0.006(7) 0.024(6) -0.127(10)
F62 0.43(2) 0.355(19) 0.227(14) 0.202(14) 0.253(17) 0.307(19)
F63 0.098(7) 0.292(17) 0.42(2) 0.240(17) -0.092(11) -0.103(9)
N1 0.070(5) 0.071(5) 0.034(3) 0.010(3) 0.021(3) -0.009(4)
N2 0.064(5) 0.074(5) 0.043(4) -0.014(4) 0.013(3) -0.026(4)
O1 0.068(4) 0.060(4) 0.054(3) 0.003(3) 0.015(3) -0.017(3)
O2 0.065(4) 0.084(5) 0.058(4) 0.000(3) 0.022(3) -0.031(4)
O3 0.044(3) 0.048(3) 0.026(2) 0.000(2) 0.009(2) -0.018(2)
O4 0.044(3) 0.044(3) 0.027(2) -0.0033(19) 0.013(2) -0.017(2)
O5 0.038(3) 0.051(3) 0.023(2) -0.0032(19) 0.0062(19) -0.017(2)
O6 0.046(3) 0.042(3) 0.026(2) -0.0020(19) 0.011(2) -0.014(2)
O10 0.076(5) 0.101(6) 0.063(4) -0.013(4) 0.002(4) -0.021(4)
O11 0.073(5) 0.098(6) 0.078(5) 0.015(4) 0.003(4) 0.004(4)
O20 0.098(6) 0.072(5) 0.085(5) 0.021(4) 0.040(4) 0.015(4)
O21 0.085(5) 0.080(5) 0.091(5) 0.032(4) 0.047(4) 0.011(4)
O30 0.082(5) 0.086(5) 0.044(3) -0.016(3) 0.020(3) -0.041(4)
O31 0.087(5) 0.111(6) 0.039(3) -0.001(3) 0.004(3) -0.060(4)
O40 0.079(5) 0.082(5) 0.098(5) -0.021(4) 0.028(4) 0.003(4)
O41 0.078(5) 0.088(5) 0.084(5) -0.032(4) 0.024(4) -0.013(4)
O50 0.081(5) 0.071(4) 0.050(3) 0.001(3) 0.020(3) -0.040(4)
O51 0.097(5) 0.080(5) 0.051(3) -0.015(3) 0.019(3) -0.048(4)
O60 0.071(5) 0.090(5) 0.064(4) 0.020(3) 0.028(3) -0.008(4)
O61 0.063(4) 0.087(5) 0.067(4) 0.014(3) 0.031(3) 0.007(4)
P1 0.085(3) 0.141(4) 0.095(2) -0.030(2) -0.031(2) -0.006(3)
P2 0.132(3) 0.117(3) 0.160(4) 0.087(3) 0.093(3) 0.048(3)
P3 0.093(2) 0.103(2) 0.0340(12) -0.0027(12) 0.0113(12) -0.0506(18)
P4 0.096(3) 0.121(3) 0.112(3) -0.063(2) 0.045(2) -0.023(2)
P5 0.138(3) 0.083(2) 0.0599(16) -0.0117(14) 0.0268(17) -0.070(2)
P6 0.0636(19) 0.114(3) 0.095(2) 0.0400(19) 0.0395(17) 0.0024(18)
S1 0.0659(17) 0.091(2) 0.0689(15) -0.0086(13) 0.0141(12) -0.0313(15)
S2A 0.134(15) 0.120(13) 0.172(16) 0.013(10) 0.030(12) -0.010(10)
S2B 0.063(8) 0.030(5) 0.099(9) 0.024(5) 0.009(7) -0.022(5)
S3 0.0526(14) 0.0673(15) 0.0515(12) 0.0045(10) 0.0114(10) -0.0106(11)
S4 0.0552(14) 0.0617(14) 0.0601(13) 0.0064(10) 0.0133(10) -0.0041(11)
S5 0.0475(13) 0.0606(14) 0.0527(12) 0.0091(10) 0.0088(9) -0.0067(10)
S6 0.0491(13) 0.0621(14) 0.0494(11) 0.0041(9) 0.0084(9) -0.0075(11)
S7 0.0643(15) 0.0578(14) 0.0603(13) 0.0105(10) 0.0108(11) -0.0136(12)
S8 0.0462(13) 0.0708(16) 0.0576(12) 0.0016(11) 0.0074(10) -0.0100(11)

loop_
_atom_type_symbol
_atom_type_description
_atom_type_scat_dispersion_real
_atom_type_scat_dispersion_imag
_atom_type_scat_source
C C 0.0033 0.0016 'International Tables Vol C Tables 4.2.6.8 and 6.1.1.4'
H H 0.0000 0.0000 'International Tables Vol C Tables 4.2.6.8 and 6.1.1.4'
Dy Dy -0.1892 4.4098 'International Tables Vol C Tables 4.2.6.8 and 6.1.1.4'
F F 0.0171 0.0103 'International Tables Vol C Tables 4.2.6.8 and 6.1.1.4'
N N 0.0061 0.0033 'International Tables Vol C Tables 4.2.6.8 and 6.1.1.4'
O O 0.0106 0.0060 'International Tables Vol C Tables 4.2.6.8 and 6.1.1.4'
P P 0.1023 0.0942 'International Tables Vol C Tables 4.2.6.8 and 6.1.1.4'
S S 0.1246 0.1234 'International Tables Vol C Tables 4.2.6.8 and 6.1.1.4'

loop_
_geom_angle_atom_site_label_1
_geom_angle_atom_site_label_2
_geom_angle_atom_site_label_3
_geom_angle
_geom_angle_site_symmetry_1
_geom_angle_site_symmetry_3
S1 C1 H1A 109.5 . .
S1 C1 H2B 109.5 . .
H1A C1 H2B 109.5 . .
S1 C1 H2C 109.5 . .
H1A C1 H2C 109.5 . .
H2B C1 H2C 109.5 . .
S2A C2A H2A1 109.5 . .
S2A C2A H2A2 109.5 . .
H2A1 C2A H2A2 109.5 . .
S2A C2A H2A3 109.5 . .
H2A1 C2A H2A3 109.5 . .
H2A2 C2A H2A3 109.5 . .
S2B C2B H2B1 109.5 . .
S2B C2B H2B2 109.5 . .
H2B1 C2B H2B2 109.5 . .
S2B C2B H2B3 109.5 . .
H2B1 C2B H2B3 109.5 . .
H2B2 C2B H2B3 109.5 . .
C4 C3 S1 123.9(7) . .
C4 C3 S3 117.4(7) . .
S1 C3 S3 118.4(6) . .
C3 C4 S2A 126.2(11) . .
C3 C4 S2B 126.6(9) . .
S2A C4 S2B 4.1(14) . .
C3 C4 S4 116.3(7) . .
S2A C4 S4 117.5(9) . .
S2B C4 S4 117.0(7) . .
C6 C5 S4 122.9(7) . .
C6 C5 S3 122.9(7) . .
S4 C5 S3 114.1(5) . .
C5 C6 S5 121.9(7) . .
C5 C6 S6 124.7(7) . .
S5 C6 S6 113.4(5) . .
C8 C7 S7 126.1(7) . .
C8 C7 S6 115.7(6) . .
S7 C7 S6 118.0(5) . .
C7 C8 S5 117.6(6) . .
C7 C8 S8 126.6(6) . .
S5 C8 S8 115.1(5) . .
C10 C9 S8 115.8(7) . .
C10 C9 H9A 108.3 . .
S8 C9 H9A 108.3 . .
C10 C9 H9B 108.3 . .
S8 C9 H9B 108.3 . .
H9A C9 H9B 107.4 . .
N2 C10 C11 114.6(9) . .
N2 C10 C9 119.2(9) . .
C11 C10 C9 126.2(9) . .
C12 C11 C10 120.8(11) . .
C12 C11 H11 119.6 . .
C10 C11 H11 119.6 . .
C11 C12 C13 124.4(12) . .
C11 C12 H12 117.8 . .
C13 C12 H12 117.8 . .
C12 C13 C14 115.5(12) . .
C12 C13 H13 122.2 . .
C14 C13 H13 122.2 . .
N2 C14 C13 121.1(11) . .
N2 C14 H14 119.4 . .
C13 C14 H14 119.4 . .
C16 C15 S7 113.9(6) . .
C16 C15 H15A 108.8 . .
S7 C15 H15A 108.8 . .
C16 C15 H15B 108.8 . .
S7 C15 H15B 108.8 . .
H15A C15 H15B 107.7 . .
N1 C16 C17 117.6(11) . .
N1 C16 C15 117.8(8) . .
C17 C16 C15 124.5(10) . .
C18 C17 C16 119.8(13) . .
C18 C17 H17 120.1 . .
C16 C17 H17 120.1 . .
C19 C18 C17 120.2(13) . .
C19 C18 H18 119.9 . .
C17 C18 H18 119.9 . .
C18 C19 C20 121.7(12) . .
C18 C19 H19 119.1 . .
C20 C19 H19 119.1 . .
C19 C20 N1 117.8(12) . .
C19 C20 H20 121.1 . .
N1 C20 H20 121.1 . .
O31 Dy1 O10 75.1(3) . .
O31 Dy1 O51 119.7(2) . 7_667
O10 Dy1 O51 75.4(3) . 7_667
O31 Dy1 O3 79.7(2) . .
O10 Dy1 O3 82.4(2) . .
O51 Dy1 O3 144.4(2) 7_667 .
O31 Dy1 O41 76.0(3) . .
O10 Dy1 O41 122.3(3) . .
O51 Dy1 O41 77.4(3) 7_667 .
O3 Dy1 O41 138.2(2) . .
O31 Dy1 O5 141.0(2) . 7_667
O10 Dy1 O5 79.8(2) . 7_667
O51 Dy1 O5 81.11(19) 7_667 7_667
O3 Dy1 O5 67.64(16) . 7_667
O41 Dy1 O5 143.1(2) . 7_667
O31 Dy1 O4 82.92(19) . .
O10 Dy1 O4 143.6(2) . .
O51 Dy1 O4 141.0(2) 7_667 .
O3 Dy1 O4 65.11(18) . .
O41 Dy1 O4 78.4(2) . .
O5 Dy1 O4 101.13(16) 7_667 .
O31 Dy1 O6 145.8(2) . 7_667
O10 Dy1 O6 139.1(2) . 7_667
O51 Dy1 O6 79.5(2) 7_667 7_667
O3 Dy1 O6 101.00(17) . 7_667
O41 Dy1 O6 81.9(2) . 7_667
O5 Dy1 O6 64.76(17) 7_667 7_667
O4 Dy1 O6 67.13(16) . 7_667
O31 Dy1 Dy2 109.1(2) . .
O10 Dy1 Dy2 74.62(19) . .
O51 Dy1 Dy2 111.89(17) 7_667 .
O3 Dy1 Dy2 33.96(11) . .
O41 Dy1 Dy2 162.93(18) . .
O5 Dy1 Dy2 34.25(12) 7_667 .
O4 Dy1 Dy2 85.93(12) . .
O6 Dy1 Dy2 85.80(12) 7_667 .
O31 Dy1 Dy2 113.29(18) . 7_667
O10 Dy1 Dy2 164.45(19) . 7_667
O51 Dy1 Dy2 108.99(19) 7_667 7_667
O3 Dy1 Dy2 86.23(13) . 7_667
O41 Dy1 Dy2 73.16(18) . 7_667
O5 Dy1 Dy2 86.08(12) 7_667 7_667
O4 Dy1 Dy2 33.91(11) . 7_667
O6 Dy1 Dy2 33.88(11) 7_667 7_667
Dy2 Dy1 Dy2 90.041(13) . 7_667
O40 Dy2 O61 75.2(3) . 7_667
O40 Dy2 O20 76.8(3) . .
O61 Dy2 O20 117.5(2) 7_667 .
O40 Dy2 O11 125.1(3) . .
O61 Dy2 O11 76.0(3) 7_667 .
O20 Dy2 O11 76.6(3) . .
O40 Dy2 O3 144.6(2) . .
O61 Dy2 O3 140.1(2) 7_667 .
O20 Dy2 O3 83.9(2) . .
O11 Dy2 O3 77.3(2) . .
O40 Dy2 O5 136.9(2) . 7_667
O61 Dy2 O5 80.1(2) 7_667 7_667
O20 Dy2 O5 146.3(2) . 7_667
O11 Dy2 O5 80.8(2) . 7_667
O3 Dy2 O5 66.80(15) . 7_667
O40 Dy2 O6 82.3(2) . .
O61 Dy2 O6 146.3(2) 7_667 .
O20 Dy2 O6 80.3(2) . .
O11 Dy2 O6 137.6(2) . .
O3 Dy2 O6 65.26(16) . .
O5 Dy2 O6 100.78(17) 7_667 .
O40 Dy2 O4 77.5(2) . 7_667
O61 Dy2 O4 83.9(2) 7_667 7_667
O20 Dy2 O4 140.4(2) . 7_667
O11 Dy2 O4 143.0(2) . 7_667
O3 Dy2 O4 100.74(17) . 7_667
O5 Dy2 O4 65.15(16) 7_667 7_667
O6 Dy2 O4 66.80(16) . 7_667
O40 Dy2 Dy1 162.3(2) . .
O61 Dy2 Dy1 109.15(18) 7_667 .
O20 Dy2 Dy1 113.99(17) . .
O11 Dy2 Dy1 72.2(2) . .
O3 Dy2 Dy1 33.46(11) . .
O5 Dy2 Dy1 33.89(10) 7_667 .
O6 Dy2 Dy1 85.74(12) . .
O4 Dy2 Dy1 85.89(12) 7_667 .
O40 Dy2 Dy1 72.9(2) . 7_667
O61 Dy2 Dy1 113.96(17) 7_667 7_667
O20 Dy2 Dy1 109.1(2) . 7_667
O11 Dy2 Dy1 161.9(2) . 7_667
O3 Dy2 Dy1 86.21(12) . 7_667
O5 Dy2 Dy1 86.05(12) 7_667 7_667
O6 Dy2 Dy1 33.83(11) . 7_667
O4 Dy2 Dy1 33.62(11) 7_667 7_667
Dy1 Dy2 Dy1 89.959(13) . 7_667
O50 Dy3 O30 135.1(2) . .
O50 Dy3 O21 81.9(3) . .
O30 Dy3 O21 82.2(3) . .
O50 Dy3 O60 82.5(3) . .
O30 Dy3 O60 80.6(3) . .
O21 Dy3 O60 136.1(2) . .
O50 Dy3 O4 139.3(2) . .
O30 Dy3 O4 75.6(2) . .
O21 Dy3 O4 135.8(2) . .
O60 Dy3 O4 77.2(2) . .
O50 Dy3 O6 76.38(19) . .
O30 Dy3 O6 139.0(2) . .
O21 Dy3 O6 77.2(2) . .
O60 Dy3 O6 137.2(2) . .
O4 Dy3 O6 95.29(16) . .
O50 Dy3 O5 77.40(19) . .
O30 Dy3 O5 136.7(2) . .
O21 Dy3 O5 138.1(2) . .
O60 Dy3 O5 76.49(19) . .
O4 Dy3 O5 63.79(15) . .
O6 Dy3 O5 62.85(17) . .
O50 Dy3 O3 137.1(2) . .
O30 Dy3 O3 77.30(19) . .
O21 Dy3 O3 75.4(2) . .
O60 Dy3 O3 137.8(2) . .
O4 Dy3 O3 62.76(17) . .
O6 Dy3 O3 63.43(16) . .
O5 Dy3 O3 96.01(16) . .
O50 Dy3 O1 68.40(18) . .
O30 Dy3 O1 66.70(19) . .
O21 Dy3 O1 70.0(2) . .
O60 Dy3 O1 66.2(2) . .
O4 Dy3 O1 130.44(17) . .
O6 Dy3 O1 134.27(18) . .
O5 Dy3 O1 131.52(17) . .
O3 Dy3 O1 132.41(17) . .
O1 N1 C16 119.9(8) . .
O1 N1 C20 117.3(8) . .
C16 N1 C20 122.8(9) . .
C14 N2 O2 120.4(8) . .
C14 N2 C10 123.5(10) . .
O2 N2 C10 116.1(8) . .
N1 O1 Dy3 124.1(4) . .
N2 O2 H2 109.5 . .
Dy1 O3 Dy2 112.58(17) . .
Dy1 O3 Dy3 115.0(2) . .
Dy2 O3 Dy3 114.43(19) . .
Dy1 O3 H3 104.4 . .
Dy2 O3 H3 104.4 . .
Dy3 O3 H3 104.4 . .
Dy1 O4 Dy2 112.47(17) . 7_667
Dy1 O4 Dy3 115.4(2) . .
Dy2 O4 Dy3 114.90(18) 7_667 .
Dy1 O4 H4 104.1 . .
Dy2 O4 H4 104.1 7_667 .
Dy3 O4 H4 104.1 . .
Dy1 O5 Dy2 111.86(17) 7_667 7_667
Dy1 O5 Dy3 115.6(2) 7_667 .
Dy2 O5 Dy3 114.37(17) 7_667 .
Dy1 O5 H5 104.5 7_667 .
Dy2 O5 H5 104.5 7_667 .
Dy3 O5 H5 104.5 . .
Dy1 O6 Dy2 112.29(17) 7_667 .
Dy1 O6 Dy3 115.3(2) 7_667 .
Dy2 O6 Dy3 115.10(18) . .
Dy1 O6 H6 104.2 7_667 .
Dy2 O6 H6 104.2 . .
Dy3 O6 H6 104.2 . .
P1 O10 Dy1 132.5(4) . .
P1 O11 Dy2 136.7(5) . .
P2 O20 Dy2 130.7(4) . .
P2 O21 Dy3 140.9(4) . .
P3 O30 Dy3 141.6(4) . .
P3 O31 Dy1 133.3(4) . .
P4 O40 Dy2 133.7(5) 7_667 .
P4 O41 Dy1 131.9(4) . .
P5 O50 Dy3 140.3(3) . .
P5 O51 Dy1 133.5(4) . 7_667
P6 O60 Dy3 140.1(4) . .
P6 O61 Dy2 131.9(4) . 7_667
F12 P1 O11 109.4(8) . .
F12 P1 F13 91.0(13) . .
O11 P1 F13 106.6(8) . .
F12 P1 O10 111.8(7) . .
O11 P1 O10 122.9(5) . .
F13 P1 O10 110.5(8) . .
F23 P2 O20 110.4(7) . .
F23 P2 O21 111.3(7) . .
O20 P2 O21 124.6(4) . .
F23 P2 F22 93.6(13) . .
O20 P2 F22 105.4(8) . .
O21 P2 F22 106.6(7) . .
O30 P3 O31 120.7(4) . .
O30 P3 F32 109.7(5) . .
O31 P3 F32 108.8(5) . .
O30 P3 F33 109.1(4) . .
O31 P3 F33 109.2(5) . .
F32 P3 F33 96.7(6) . .
O41 P4 O40 121.6(4) . 7_667
O41 P4 F43 110.1(6) . .
O40 P4 F43 110.6(6) 7_667 .
O41 P4 F42 105.9(6) . .
O40 P4 F42 108.3(6) 7_667 .
F43 P4 F42 97.5(8) . .
F52 P5 O50 111.2(5) . .
F52 P5 O51 111.8(5) . .
O50 P5 O51 122.7(4) . .
F52 P5 F53 97.3(9) . .
O50 P5 F53 104.0(5) . .
O51 P5 F53 106.1(5) . .
O61 P6 O60 123.5(4) . .
O61 P6 F62 109.4(7) . .
O60 P6 F62 109.5(6) . .
O61 P6 F63 107.7(6) . .
O60 P6 F63 107.7(7) . .
F62 P6 F63 95.4(12) . .
C1 S1 C3 101.0(6) . .
C2A S2A C4 108.7(16) . .
C2B S2B C4 111.6(17) . .
C3 S3 C5 95.8(4) . .
C5 S4 C4 95.2(4) . .
C8 S5 C6 95.9(4) . .
C6 S6 C7 95.4(4) . .
C7 S7 C15 103.6(4) . .
C8 S8 C9 103.6(4) . .

loop_
_geom_bond_atom_site_label_1
_geom_bond_atom_site_label_2
_geom_bond_distance
_geom_bond_site_symmetry_2
C1 S1 1.702(15) .
C1 H1A 0.9600 .
C1 H2B 0.9600 .
C1 H2C 0.9600 .
C2A S2A 1.57(3) .
C2A H2A1 0.9600 .
C2A H2A2 0.9600 .
C2A H2A3 0.9600 .
C2B S2B 1.50(4) .
C2B H2B1 0.9600 .
C2B H2B2 0.9600 .
C2B H2B3 0.9600 .
C3 C4 1.349(13) .
C3 S1 1.731(9) .
C3 S3 1.734(9) .
C4 S2A 1.777(19) .
C4 S2B 1.727(13) .
C4 S4 1.774(10) .
C5 C6 1.363(11) .
C5 S4 1.742(9) .
C5 S3 1.754(10) .
C6 S5 1.743(9) .
C6 S6 1.763(9) .
C7 C8 1.354(11) .
C7 S7 1.737(8) .
C7 S6 1.764(8) .
C8 S5 1.742(8) .
C8 S8 1.770(8) .
C9 C10 1.432(13) .
C9 S8 1.822(10) .
C9 H9A 0.9700 .
C9 H9B 0.9700 .
C10 N2 1.373(11) .
C10 C11 1.407(14) .
C11 C12 1.296(16) .
C11 H11 0.9300 .
C12 C13 1.364(16) .
C12 H12 0.9300 .
C13 C14 1.373(17) .
C13 H13 0.9300 .
C14 N2 1.322(13) .
C14 H14 0.9300 .
C15 C16 1.441(14) .
C15 S7 1.837(9) .
C15 H15A 0.9700 .
C15 H15B 0.9700 .
C16 N1 1.361(12) .
C16 C17 1.392(14) .
C17 C18 1.378(18) .
C17 H17 0.9300 .
C18 C19 1.341(18) .
C18 H18 0.9300 .
C19 C20 1.362(16) .
C19 H19 0.9300 .
C20 N1 1.370(13) .
C20 H20 0.9300 .
Dy1 O31 2.300(6) .
Dy1 O10 2.309(8) .
Dy1 O51 2.311(6) 7_667
Dy1 O3 2.320(5) .
Dy1 O41 2.336(7) .
Dy1 O5 2.334(4) 7_667
Dy1 O4 2.342(5) .
Dy1 O6 2.352(5) 7_667
Dy1 Dy2 3.8844(6) .
Dy1 Dy2 3.9086(7) 7_667
Dy2 O40 2.301(7) .
Dy2 O61 2.312(6) 7_667
Dy2 O20 2.320(7) .
Dy2 O11 2.333(8) .
Dy2 O3 2.350(5) .
Dy2 O5 2.355(5) 7_667
Dy2 O6 2.355(5) .
Dy2 O4 2.360(5) 7_667
Dy2 Dy1 3.9086(7) 7_667
Dy3 O50 2.286(6) .
Dy3 O30 2.295(5) .
Dy3 O21 2.317(7) .
Dy3 O60 2.323(7) .
Dy3 O4 2.393(5) .
Dy3 O6 2.402(4) .
Dy3 O5 2.411(4) .
Dy3 O3 2.424(5) .
Dy3 O1 2.758(5) .
F12 P1 1.422(11) .
F13 P1 1.470(13) .
F22 P2 1.563(17) .
F23 P2 1.400(11) .
F32 P3 1.513(9) .
F33 P3 1.523(8) .
F42 P4 1.579(11) .
F43 P4 1.508(10) .
F52 P5 1.391(9) .
F53 P5 1.589(11) .
F62 P6 1.484(11) .
F63 P6 1.497(12) .
N1 O1 1.356(9) .
N2 O2 1.367(10) .
O2 H2 0.8200 .
O3 H3 0.9800 .
O4 Dy2 2.360(5) 7_667
O4 H4 0.9800 .
O5 Dy1 2.334(4) 7_667
O5 Dy2 2.355(5) 7_667
O5 H5 0.9800 .
O6 Dy1 2.352(5) 7_667
O6 H6 0.9800 .
O10 P1 1.492(9) .
O11 P1 1.434(9) .
O20 P2 1.440(7) .
O21 P2 1.448(8) .
O30 P3 1.453(6) .
O31 P3 1.480(6) .
O40 P4 1.480(8) 7_667
O41 P4 1.448(8) .
O50 P5 1.447(6) .
O51 P5 1.448(6) .
O51 Dy1 2.311(6) 7_667
O60 P6 1.455(8) .
O61 P6 1.450(7) .
O61 Dy2 2.312(6) 7_667
P4 O40 1.480(8) 7_667

loop_
_platon_squeeze_void_nr
_platon_squeeze_void_average_x
_platon_squeeze_void_average_y
_platon_squeeze_void_average_z
_platon_squeeze_void_volume
_platon_squeeze_void_count_electrons
_platon_squeeze_void_content
1 0.500 0.000 0.117 2360 407 ' '
2 0.000 0.500 0.248 2360 407 ' '
